data_1570644
loop_
_publ_author_name
'Hou, Jinle'
'Huang, Nahui'
'Acharya, Dinesh'
'Liu, Yuxin'
'Zhu, Jiaying'
'Teng, Jiaxin'
'Wang, Zhi'
'Qu, Konggang'
'Zhang, Xianxi'
'Sun, Di'

_publ_section_title
;
 All-catecholate-stabilized black titanium-oxo clusters for efficient
 photothermal conversion.
;
_journal_issue 7
_journal_name_full 'Chemical science'
_journal_page_first 2655
_journal_page_last 2664
_journal_paper_doi 10.1039/d3sc05617a
_journal_volume 15
_journal_year 2024
_chemical_formula_moiety 'C140 H120 O56 Ti16, 2(C7 H8)'
_chemical_formula_sum 'C154 H136 O56 Ti16'
_chemical_formula_weight 3649.02
_space_group_crystal_system triclinic
_space_group_IT_number 2
_space_group_name_Hall '-P 1'
_space_group_name_H-M_alt 'P -1'
_atom_sites_solution_hydrogens geom
_audit_creation_date 2023-05-09
_audit_creation_method
;
Olex2 1.3
(compiled 2020.11.12 svn.r5f609507 for OlexSys, GUI svn.r6408)
;
_audit_update_record
;
2023-09-13 deposited with the CCDC.	2024-01-03 downloaded from the CCDC.
;
_cell_angle_alpha 113.206(7)
_cell_angle_beta 113.379(6)
_cell_angle_gamma 98.474(7)
_cell_formula_units_Z 1
_cell_length_a 16.790(3)
_cell_length_b 16.977(3)
_cell_length_c 17.003(3)
_cell_measurement_reflns_used 7442
_cell_measurement_temperature 173.0
_cell_measurement_theta_max 66.698
_cell_measurement_theta_min 3.075
_cell_volume 3814.6(13)
_computing_cell_refinement 'SAINT V8.40B (?, 2016)'
_computing_data_reduction 'SAINT V8.40B (?, 2016)'
_computing_molecular_graphics 'Olex2 1.3 (Dolomanov et al., 2009)'
_computing_publication_material 'Olex2 1.3 (Dolomanov et al., 2009)'
_computing_structure_refinement 'SHELXL 2018/3 (Sheldrick, 2015)'
_diffrn_ambient_temperature 173.0
_diffrn_measured_fraction_theta_full 0.993
_diffrn_measured_fraction_theta_max 0.993
_diffrn_measurement_device_type 'Bruker D8 VENTURE PHOTON III'
_diffrn_radiation_type CuK\a
_diffrn_radiation_wavelength 1.54178
_diffrn_reflns_av_R_equivalents 0.0738
_diffrn_reflns_av_unetI/netI 0.0873
_diffrn_reflns_Laue_measured_fraction_full 0.993
_diffrn_reflns_Laue_measured_fraction_max 0.993
_diffrn_reflns_limit_h_max 19
_diffrn_reflns_limit_h_min -19
_diffrn_reflns_limit_k_max 20
_diffrn_reflns_limit_k_min -20
_diffrn_reflns_limit_l_max 20
_diffrn_reflns_limit_l_min -20
_diffrn_reflns_number 50385
_diffrn_reflns_point_group_measured_fraction_full 0.993
_diffrn_reflns_point_group_measured_fraction_max 0.993
_diffrn_reflns_theta_full 66.594
_diffrn_reflns_theta_max 66.594
_diffrn_reflns_theta_min 3.073
_diffrn_source_current 1.1
_diffrn_source_power 0.055
_diffrn_source_voltage 50.0
_exptl_absorpt_coefficient_mu 7.481
_exptl_absorpt_correction_T_max 0.7528
_exptl_absorpt_correction_T_min 0.4871
_exptl_absorpt_correction_type multi-scan
_exptl_absorpt_process_details
;
SADABS-2016/2 (Bruker,2016/2) was used for absorption correction.
wR2(int) was 0.1166 before and 0.0735 after correction.
The Ratio of minimum to maximum transmission is 0.6471.
The \l/2 correction factor is Not present.
;
_exptl_crystal_colour 'dull dark red'
_exptl_crystal_colour_lustre dull
_exptl_crystal_colour_modifier dark
_exptl_crystal_colour_primary red
_exptl_crystal_density_diffrn 1.588
_exptl_crystal_description block
_exptl_crystal_F_000 1860
_exptl_crystal_size_max 0.15
_exptl_crystal_size_mid 0.12
_exptl_crystal_size_min 0.1
_refine_diff_density_max 1.048
_refine_diff_density_min -0.642
_refine_diff_density_rms 0.131
_refine_ls_extinction_method none
_refine_ls_goodness_of_fit_ref 1.039
_refine_ls_hydrogen_treatment constr
_refine_ls_matrix_type full
_refine_ls_number_parameters 897
_refine_ls_number_reflns 13381
_refine_ls_number_restraints 106
_refine_ls_restrained_S_all 1.041
_refine_ls_R_factor_all 0.1346
_refine_ls_R_factor_gt 0.0894
_refine_ls_shift/su_max 0.000
_refine_ls_shift/su_mean 0.000
_refine_ls_structure_factor_coef Fsqd
_refine_ls_weighting_details 'w=1/[\s^2^(Fo^2^)+(0.1503P)^2^+13.9018P] where P=(Fo^2^+2Fc^2^)/3'
_refine_ls_weighting_scheme calc
_refine_ls_wR_factor_gt 0.2563
_refine_ls_wR_factor_ref 0.2961
_reflns_Friedel_coverage 0.000
_reflns_number_gt 8316
_reflns_number_total 13381
_reflns_threshold_expression 'I > 2\s(I)'
_cod_data_source_file d3sc05617a2.cif
_cod_data_source_block cu_230411a_0m
_cod_depositor_comments 'Adding full bibliography for 1570642--1570645.cif.'
_cod_original_cell_volume 3814.6(12)
_cod_database_code 1570644
_shelx_shelxl_version_number 2018/3
_shelx_space_group_comment
;
The symmetry employed for this shelxl refinement is uniquely defined
by the following loop, which should always be used as a source of
symmetry information in preference to the above space-group names.
They are only intended as comments.
;
_shelx_estimated_absorpt_t_max 0.522
_shelx_estimated_absorpt_t_min 0.400
_olex2_refinement_description
;
1. Fixed Uiso
 At 1.2 times of:
  All C(H) groups
 At 1.5 times of:
  All C(H,H,H) groups
2. Restrained distances
 C77-C75
 1.55 with sigma of 0.01
 C69-C70 = C63-C62 = C24-C28 = C20-C21 = C3-C7 = C14-C13
 1.55 with sigma of 0.01
 C47-C49
 1.55 with sigma of 0.01
 C39-C42 = C34-C35
 1.55 with sigma of 0.01
3. Uiso/Uaniso restraints and constraints
O11 \\sim C69 \\sim C64 \\sim C65 \\sim C66 \\sim C67 \\sim C68 \\sim C70 \\sim
O12: within 2A with sigma of 0.002 and sigma for terminal atoms of 0.004 within
2A
C72 \\sim C73 \\sim C74 \\sim C75 \\sim C76 \\sim C71 \\sim C77: within 2A with
sigma of 0.002 and sigma for terminal atoms of 0.004 within 2A
4.a Aromatic/amide H refined with riding coordinates:
 C46(H46), C45(H45), C44(H44), C4(H4), C5(H5), C6(H6), C59(H59), C60(H60),
 C61(H61), C27(H27), C26(H26), C25(H25), C33(H33), C32(H32), C31(H31), C54(H54),
  C53(H53), C52(H52), C38(H38), C37(H37), C36(H36), C10(H10), C11(H11),
 C12(H12), C17(H17), C18(H18), C19(H19), C66(H66), C67(H67), C68(H68), C76(H76),
  C71(H71), C72(H72), C73(H73), C74(H74)
4.b Fitted hexagon refined as free rotating group:
 C43(C48,C47,C46,C45,C44), C1(C2,C3,C4,C5,C6), C58(C57,C59,C60,C61,C62),
 C23(C22,C27,C26,C25,C24), C30(C29,C34,C33,C32,C31), C51(C50,C55,C54,C53,C52),
 C41(C40,C39,C38,C37,C36), C9(C10,C11,C12,C13,C8), C15(C17,C18,C19,C20,C16),
 C69(C64,C65,C66,C67,C68), C76(C71,C72,C73,C74,C75)
4.c Idealised Me refined as rotating group:
 C35(H35A,H35B,H35C), C7(H7A,H7B,H7C), C42(H42A,H42B,H42C), C56(H56A,H56B,
 H56C), C28(H28A,H28B,H28C), C63(H63A,H63B,H63C), C49(H49A,H49B,H49C), C21(H21A,
 H21B,H21C), C14(H14A,H14B,H14C), C77(H77A,H77B,H77C), C70(H70A,H70B,H70C)
;
_smtbx_masks_void_probe_radius 1.2
_smtbx_masks_void_truncation_radius 1.2
_olex2_submission_special_instructions 'No special instructions were received'

loop_
_space_group_symop_operation_xyz
'x, y, z'
'-x, -y, -z'

loop_
_atom_site_label
_atom_site_type_symbol
_atom_site_fract_x
_atom_site_fract_y
_atom_site_fract_z
_atom_site_U_iso_or_equiv
_atom_site_adp_type
_atom_site_occupancy
_atom_site_site_symmetry_order
_atom_site_calc_flag
_atom_site_refinement_flags_posn
_atom_site_refinement_flags_adp
_atom_site_refinement_flags_occupancy
_atom_site_disorder_assembly
_atom_site_disorder_group
Ti1 Ti 0.47546(9) 0.58948(9) 0.42076(9) 0.0334(3) Uani 1 1 d . . . . .
Ti3 Ti 0.38809(9) 0.51435(9) 0.55477(9) 0.0338(3) Uani 1 1 d . . . . .
Ti6 Ti 0.36275(9) 0.40118(9) 0.24333(9) 0.0356(3) Uani 1 1 d . . . . .
Ti8 Ti 0.27994(9) 0.32956(9) 0.37095(9) 0.0367(3) Uani 1 1 d . . . . .
Ti5 Ti 0.23068(9) 0.51433(10) 0.22130(9) 0.0402(3) Uani 1 1 d . . . . .
Ti7 Ti 0.14176(9) 0.43719(10) 0.35368(10) 0.0421(4) Uani 1 1 d . . . . .
Ti2 Ti 0.41720(9) 0.71137(9) 0.57099(9) 0.0395(3) Uani 1 1 d . . . . .
Ti4 Ti 0.18591(10) 0.63438(10) 0.38120(10) 0.0457(4) Uani 1 1 d . . . . .
O25 O 0.4342(3) 0.5935(3) 0.5128(3) 0.0319(10) Uani 1 1 d . . . . .
O22 O 0.2703(3) 0.4498(3) 0.4328(3) 0.0342(10) Uani 1 1 d . . . . .
O26 O 0.3504(3) 0.5193(3) 0.3095(3) 0.0359(11) Uani 1 1 d . . . . .
O27 O 0.4831(3) 0.4678(3) 0.3561(3) 0.0329(10) Uani 1 1 d . . . . .
O19 O 0.3506(4) 0.5020(4) 0.6403(4) 0.0444(12) Uani 1 1 d . . . . .
O1 O 0.4691(3) 0.7213(3) 0.4883(3) 0.0395(11) Uani 1 1 d . . . . .
O20 O 0.3801(3) 0.6430(3) 0.6287(3) 0.0418(12) Uani 1 1 d . . . . .
O23 O 0.3981(3) 0.3940(3) 0.4870(3) 0.0322(10) Uani 1 1 d . . . . .
O18 O 0.2559(4) 0.2073(4) 0.3380(4) 0.0458(13) Uani 1 1 d . . . . .
O28 O 0.3212(3) 0.3266(3) 0.2841(3) 0.0381(11) Uani 1 1 d . . . . .
O14 O 0.1492(3) 0.3142(4) 0.2800(3) 0.0432(12) Uani 1 1 d . . . . .
O15 O 0.1347(4) 0.5610(4) 0.4283(4) 0.0477(13) Uani 1 1 d . . . . .
O21 O 0.2991(4) 0.6958(4) 0.4884(4) 0.0470(13) Uani 1 1 d . . . . .
O2 O 0.5223(4) 0.6508(3) 0.3699(4) 0.0421(12) Uani 1 1 d . . . . .
O8 O 0.3798(3) 0.3158(3) 0.1483(3) 0.0414(12) Uani 1 1 d . . . . .
O10 O 0.2344(3) 0.3891(3) 0.1506(3) 0.0408(12) Uani 1 1 d . . . . .
O3 O 0.5612(4) 0.7586(4) 0.6887(4) 0.0472(13) Uani 1 1 d . . . . .
O6 O 0.2298(4) 0.6422(4) 0.2894(4) 0.0447(12) Uani 1 1 d . . . . .
O9 O 0.1109(4) 0.4540(4) 0.1078(4) 0.0487(13) Uani 1 1 d . . . . .
O7 O 0.4017(4) 0.4741(4) 0.1700(4) 0.0454(12) Uani 1 1 d . . . . .
O24 O 0.1843(4) 0.5119(3) 0.3071(4) 0.0428(12) Uani 1 1 d . . . . .
O4 O 0.4447(4) 0.8325(4) 0.6606(4) 0.0489(13) Uani 1 1 d . . . . .
O16 O 0.1167(4) 0.4207(4) 0.4471(4) 0.0529(14) Uani 1 1 d . . . . .
O17 O 0.2157(4) 0.3098(4) 0.4600(4) 0.0507(13) Uani 1 1 d . . . . .
O5 O 0.2902(4) 0.5763(4) 0.1738(4) 0.0495(13) Uani 1 1 d . . . . .
O13 O 0.0209(4) 0.3721(4) 0.2403(4) 0.0527(14) Uani 1 1 d . . . . .
O11 O 0.0412(5) 0.5710(6) 0.2455(5) 0.0792(14) Uani 1 1 d . U . . .
O12 O 0.1351(5) 0.7240(5) 0.4011(5) 0.0771(14) Uani 1 1 d . U . . .
C43 C 0.1834(4) 0.2199(3) 0.4327(4) 0.055(2) Uani 1 1 d G . . . .
C48 C 0.2084(4) 0.1653(4) 0.3677(4) 0.050(2) Uani 1 1 d G . . . .
C47 C 0.1831(5) 0.0717(3) 0.3347(4) 0.064(3) Uani 1 1 d DG . . . .
C46 C 0.1328(5) 0.0326(3) 0.3666(5) 0.087(4) Uani 1 1 d G . . . .
H46 H 0.115539 -0.031464 0.344026 0.105 Uiso 1 1 calc R U . . .
C45 C 0.1078(5) 0.0871(4) 0.4316(5) 0.089(4) Uani 1 1 d G . . . .
H45 H 0.073379 0.060360 0.453411 0.106 Uiso 1 1 calc R U . . .
C44 C 0.1330(5) 0.1808(4) 0.4646(5) 0.074(3) Uani 1 1 d G . . . .
H44 H 0.115922 0.218041 0.509052 0.089 Uiso 1 1 calc R U . . .
C1 C 0.5110(3) 0.7814(3) 0.4706(4) 0.0409(17) Uani 1 1 d G . . . .
C2 C 0.5433(4) 0.7417(3) 0.4066(3) 0.0439(18) Uani 1 1 d G . . . .
C3 C 0.5908(4) 0.7954(4) 0.3835(4) 0.057(2) Uani 1 1 d DG . . . .
C4 C 0.6058(4) 0.8887(3) 0.4245(4) 0.066(3) Uani 1 1 d G . . . .
H4 H 0.638223 0.925353 0.408688 0.079 Uiso 1 1 calc R U . . .
C5 C 0.5735(5) 0.9284(3) 0.4884(4) 0.072(3) Uani 1 1 d G . . . .
H5 H 0.583768 0.992180 0.516419 0.087 Uiso 1 1 calc R U . . .
C6 C 0.5261(4) 0.8748(3) 0.5115(4) 0.057(2) Uani 1 1 d G . . . .
H6 H 0.503952 0.901887 0.555243 0.068 Uiso 1 1 calc R U . . .
C58 C 0.0882(4) 0.3670(3) 0.0373(3) 0.0461(19) Uani 1 1 d G . . . .
C57 C 0.1577(3) 0.3308(3) 0.0601(3) 0.052(2) Uani 1 1 d G . . . .
C59 C 0.1442(4) 0.2428(4) -0.0066(4) 0.061(2) Uani 1 1 d G . . . .
H59 H 0.191753 0.218010 0.008983 0.074 Uiso 1 1 calc R U . . .
C60 C 0.0613(4) 0.1910(3) -0.0961(4) 0.074(3) Uani 1 1 d G . . . .
H60 H 0.052090 0.130880 -0.141742 0.089 Uiso 1 1 calc R U . . .
C61 C -0.0082(3) 0.2273(4) -0.1189(3) 0.067(3) Uani 1 1 d G . . . .
H61 H -0.064943 0.191906 -0.180127 0.080 Uiso 1 1 calc R U . . .
C62 C 0.0052(3) 0.3153(4) -0.0522(4) 0.053(2) Uani 1 1 d DG . . . .
C23 C 0.3913(4) 0.3271(3) 0.0790(3) 0.0423(17) Uani 1 1 d G . . . .
C22 C 0.3996(4) 0.4133(3) 0.0878(3) 0.0465(19) Uani 1 1 d G . . . .
C27 C 0.4073(4) 0.4306(3) 0.0172(4) 0.055(2) Uani 1 1 d G . . . .
H27 H 0.412961 0.489461 0.023246 0.066 Uiso 1 1 calc R U . . .
C26 C 0.4067(5) 0.3617(4) -0.0622(4) 0.067(3) Uani 1 1 d G . . . .
H26 H 0.411948 0.373501 -0.110436 0.080 Uiso 1 1 calc R U . . .
C25 C 0.3984(5) 0.2755(3) -0.0710(3) 0.065(3) Uani 1 1 d G . . . .
H25 H 0.397991 0.228443 -0.125309 0.078 Uiso 1 1 calc R U . . .
C24 C 0.3907(4) 0.2582(3) -0.0005(4) 0.054(2) Uani 1 1 d DG . . . .
C30 C 0.3671(4) 0.6547(3) 0.7057(3) 0.0470(19) Uani 1 1 d G . . . .
C29 C 0.3552(4) 0.5764(3) 0.7145(3) 0.0417(17) Uani 1 1 d G . . . .
C34 C 0.3463(4) 0.5786(3) 0.7931(4) 0.054(2) Uani 1 1 d DG . . . .
C33 C 0.3493(4) 0.6591(4) 0.8629(3) 0.069(3) Uani 1 1 d G . . . .
H33 H 0.343147 0.660523 0.916615 0.082 Uiso 1 1 calc R U . . .
C32 C 0.3612(5) 0.7374(3) 0.8541(4) 0.073(3) Uani 1 1 d G . . . .
H32 H 0.363219 0.792356 0.901800 0.088 Uiso 1 1 calc R U . . .
C31 C 0.3701(4) 0.7352(3) 0.7755(4) 0.058(2) Uani 1 1 d G . . . .
H31 H 0.378267 0.788728 0.769487 0.069 Uiso 1 1 calc R U . . .
C51 C 0.0719(3) 0.2544(4) 0.1935(3) 0.051(2) Uani 1 1 d G . . . .
C50 C 0.0003(4) 0.2882(3) 0.1717(4) 0.0483(19) Uani 1 1 d G . . . .
C55 C -0.0829(3) 0.2352(4) 0.0826(4) 0.057(2) Uani 1 1 d G . . . .
C54 C -0.0946(3) 0.1483(4) 0.0153(3) 0.078(3) Uani 1 1 d G . . . .
H54 H -0.151424 0.111997 -0.045546 0.093 Uiso 1 1 calc R U . . .
C53 C -0.0230(4) 0.1144(3) 0.0372(4) 0.076(3) Uani 1 1 d G . . . .
H53 H -0.030888 0.054945 -0.008766 0.092 Uiso 1 1 calc R U . . .
C52 C 0.0603(4) 0.1674(4) 0.1263(4) 0.065(2) Uani 1 1 d G . . . .
H52 H 0.109194 0.144250 0.141211 0.078 Uiso 1 1 calc R U . . .
C41 C 0.1257(4) 0.5708(4) 0.5079(3) 0.057(2) Uani 1 1 d G . . . .
C40 C 0.1166(4) 0.4927(3) 0.5172(4) 0.0477(19) Uani 1 1 d G . . . .
C39 C 0.1087(4) 0.4940(4) 0.5960(4) 0.063(2) Uani 1 1 d DG . . . .
C38 C 0.1099(4) 0.5734(5) 0.6655(4) 0.071(3) Uani 1 1 d G . . . .
H38 H 0.104538 0.574253 0.719379 0.085 Uiso 1 1 calc R U . . .
C37 C 0.1191(4) 0.6515(4) 0.6563(4) 0.078(3) Uani 1 1 d G . . . .
H37 H 0.119948 0.705806 0.703796 0.094 Uiso 1 1 calc R U . . .
C36 C 0.1270(4) 0.6502(3) 0.5775(4) 0.065(2) Uani 1 1 d G . . . .
H36 H 0.133233 0.703649 0.571137 0.078 Uiso 1 1 calc R U . . .
C9 C 0.5922(4) 0.8449(3) 0.7632(4) 0.052(2) Uani 1 1 d G . . . .
C10 C 0.6783(3) 0.8920(4) 0.8495(4) 0.067(3) Uani 1 1 d G . . . .
H10 H 0.722879 0.863276 0.860333 0.080 Uiso 1 1 calc R U . . .
C11 C 0.6991(4) 0.9813(4) 0.9198(4) 0.075(3) Uani 1 1 d G . . . .
H11 H 0.757926 1.013490 0.978782 0.090 Uiso 1 1 calc R U . . .
C12 C 0.6338(5) 1.0234(3) 0.9039(4) 0.084(3) Uani 1 1 d G . . . .
H12 H 0.648071 1.084351 0.952022 0.101 Uiso 1 1 calc R U . . .
C13 C 0.5478(4) 0.9762(4) 0.8177(5) 0.066(3) Uani 1 1 d DG . . . .
C8 C 0.5269(3) 0.8870(4) 0.7473(3) 0.052(2) Uani 1 1 d G . . . .
C35 C 0.3379(7) 0.4918(6) 0.8034(7) 0.073(3) Uani 1 1 d D . . . .
H35A H 0.343000 0.444451 0.751116 0.109 Uiso 1 1 calc R U . . .
H35B H 0.277605 0.468840 0.797450 0.109 Uiso 1 1 calc R U . . .
H35C H 0.387943 0.507099 0.868074 0.109 Uiso 1 1 calc R U . . .
C7 C 0.6304(8) 0.7496(7) 0.3175(7) 0.077(3) Uani 1 1 d D . . . .
H7A H 0.667072 0.717296 0.344166 0.116 Uiso 1 1 calc R U . . .
H7B H 0.670135 0.796686 0.315867 0.116 Uiso 1 1 calc R U . . .
H7C H 0.579106 0.705656 0.250342 0.116 Uiso 1 1 calc R U . . .
C15 C 0.2728(4) 0.7047(4) 0.2746(4) 0.0487(19) Uani 1 1 d G . . . .
C17 C 0.2832(4) 0.7970(4) 0.3141(4) 0.071(3) Uani 1 1 d G . . . .
H17 H 0.261410 0.822479 0.358700 0.085 Uiso 1 1 calc R U . . .
C18 C 0.3253(5) 0.8519(3) 0.2884(5) 0.074(3) Uani 1 1 d G . . . .
H18 H 0.332325 0.914903 0.315427 0.089 Uiso 1 1 calc R U . . .
C19 C 0.3571(4) 0.8145(4) 0.2232(5) 0.078(3) Uani 1 1 d G . . . .
H19 H 0.385881 0.852052 0.205663 0.094 Uiso 1 1 calc R U . . .
C20 C 0.3468(4) 0.7223(4) 0.1837(4) 0.062(2) Uani 1 1 d DG . . . .
C16 C 0.3047(4) 0.6674(3) 0.2094(4) 0.051(2) Uani 1 1 d G . . . .
C42 C 0.1010(8) 0.4077(7) 0.6056(8) 0.083(3) Uani 1 1 d D . . . .
H42A H 0.047973 0.355499 0.544850 0.125 Uiso 1 1 calc R U . . .
H42B H 0.091828 0.417511 0.661722 0.125 Uiso 1 1 calc R U . . .
H42C H 0.158221 0.394653 0.616388 0.125 Uiso 1 1 calc R U . . .
C56 C -0.1628(6) 0.2734(8) 0.0618(7) 0.074(3) Uani 1 1 d . . . . .
H56A H -0.208277 0.238962 -0.009042 0.111 Uiso 1 1 calc R U . . .
H56B H -0.137332 0.338434 0.082739 0.111 Uiso 1 1 calc R U . . .
H56C H -0.193271 0.266823 0.098739 0.111 Uiso 1 1 calc R U . . .
C28 C 0.3797(8) 0.1629(5) -0.0097(7) 0.072(3) Uani 1 1 d D . . . .
H28A H 0.314989 0.130720 -0.031782 0.108 Uiso 1 1 calc R U . . .
H28B H 0.420629 0.169998 0.054664 0.108 Uiso 1 1 calc R U . . .
H28C H 0.396500 0.127354 -0.057968 0.108 Uiso 1 1 calc R U . . .
C63 C -0.0695(6) 0.3583(7) -0.0732(7) 0.077(3) Uani 1 1 d D . . . .
H63A H -0.111643 0.328112 -0.144685 0.116 Uiso 1 1 calc R U . . .
H63B H -0.039609 0.423993 -0.047271 0.116 Uiso 1 1 calc R U . . .
H63C H -0.104799 0.350436 -0.041070 0.116 Uiso 1 1 calc R U . . .
C49 C 0.2094(8) 0.0139(7) 0.2609(7) 0.085(3) Uani 1 1 d D . . . .
H49A H 0.179091 0.016844 0.200152 0.127 Uiso 1 1 calc R U . . .
H49B H 0.188957 -0.050053 0.245628 0.127 Uiso 1 1 calc R U . . .
H49C H 0.277023 0.037720 0.289596 0.127 Uiso 1 1 calc R U . . .
C21 C 0.3837(8) 0.6794(8) 0.1146(8) 0.089(4) Uani 1 1 d D . . . .
H21A H 0.429242 0.654835 0.143691 0.133 Uiso 1 1 calc R U . . .
H21B H 0.413494 0.726291 0.104963 0.133 Uiso 1 1 calc R U . . .
H21C H 0.332013 0.629563 0.050641 0.133 Uiso 1 1 calc R U . . .
C14 C 0.4729(8) 1.0189(8) 0.7969(9) 0.095(4) Uani 1 1 d D . . . .
H14A H 0.440852 1.000676 0.726719 0.143 Uiso 1 1 calc R U . . .
H14B H 0.501995 1.085955 0.837005 0.143 Uiso 1 1 calc R U . . .
H14C H 0.427863 0.997252 0.813752 0.143 Uiso 1 1 calc R U . . .
C69 C -0.0929(5) 0.6210(5) 0.1869(5) 0.0891(16) Uani 1 1 d DG U . . .
C64 C -0.0034(5) 0.6351(5) 0.2536(6) 0.0821(14) Uani 1 1 d G U . . .
C65 C 0.0496(4) 0.7179(5) 0.3419(5) 0.0815(14) Uani 1 1 d G U . . .
C66 C 0.0129(5) 0.7868(5) 0.3636(5) 0.0898(17) Uani 1 1 d G U . . .
H66 H 0.049117 0.843422 0.423928 0.108 Uiso 1 1 calc R U . . .
C67 C -0.0766(5) 0.7728(5) 0.2968(6) 0.0952(18) Uani 1 1 d G U . . .
H67 H -0.101632 0.819812 0.311615 0.114 Uiso 1 1 calc R U . . .
C68 C -0.1295(4) 0.6899(6) 0.2085(5) 0.0932(18) Uani 1 1 d G U . . .
H68 H -0.190731 0.680293 0.162906 0.112 Uiso 1 1 calc R U . . .
C77 C 0.1017(12) 0.9443(12) 0.8017(13) 0.155(4) Uani 1 1 d D U . . .
H77A H 0.104559 1.003865 0.846919 0.232 Uiso 1 1 calc R U . . .
H77B H 0.131904 0.915803 0.839467 0.232 Uiso 1 1 calc R U . . .
H77C H 0.036587 0.904247 0.753506 0.232 Uiso 1 1 calc R U . . .
C70 C -0.1490(8) 0.5288(7) 0.0918(7) 0.105(3) Uani 1 1 d D U . . .
H70A H -0.108888 0.509554 0.064966 0.157 Uiso 1 1 calc R U . . .
H70B H -0.200741 0.534588 0.043543 0.157 Uiso 1 1 calc R U . . .
H70C H -0.173543 0.482889 0.105678 0.157 Uiso 1 1 calc R U . . .
C76 C 0.1868(9) 0.8933(8) 0.7071(10) 0.157(3) Uani 1 1 d G U . . .
H76 H 0.185586 0.843248 0.719263 0.189 Uiso 1 1 calc R U . . .
C71 C 0.2234(9) 0.9018(8) 0.6492(10) 0.159(3) Uani 1 1 d G U . . .
H71 H 0.247112 0.857440 0.621743 0.191 Uiso 1 1 calc R U . . .
C72 C 0.2252(8) 0.9751(9) 0.6315(9) 0.157(3) Uani 1 1 d G U . . .
H72 H 0.250183 0.980834 0.591893 0.189 Uiso 1 1 calc R U . . .
C73 C 0.1905(9) 1.0399(7) 0.6717(10) 0.155(3) Uani 1 1 d G U . . .
H73 H 0.191729 1.090037 0.659562 0.186 Uiso 1 1 calc R U . . .
C74 C 0.1539(9) 1.0315(8) 0.7296(10) 0.154(3) Uani 1 1 d G U . . .
H74 H 0.130202 1.075846 0.757082 0.185 Uiso 1 1 calc R U . . .
C75 C 0.1521(9) 0.9582(9) 0.7473(9) 0.154(3) Uani 1 1 d DG U . . .

loop_
_atom_site_aniso_label
_atom_site_aniso_U_11
_atom_site_aniso_U_22
_atom_site_aniso_U_33
_atom_site_aniso_U_23
_atom_site_aniso_U_13
_atom_site_aniso_U_12
Ti1 0.0391(7) 0.0375(7) 0.0282(6) 0.0182(6) 0.0180(5) 0.0165(6)
Ti3 0.0383(7) 0.0389(7) 0.0290(6) 0.0185(6) 0.0188(6) 0.0161(6)
Ti6 0.0422(7) 0.0407(8) 0.0259(6) 0.0176(6) 0.0168(6) 0.0179(6)
Ti8 0.0380(7) 0.0402(7) 0.0327(7) 0.0185(6) 0.0181(6) 0.0137(6)
Ti5 0.0439(8) 0.0491(8) 0.0329(7) 0.0224(6) 0.0193(6) 0.0233(6)
Ti7 0.0398(7) 0.0524(9) 0.0378(7) 0.0229(7) 0.0210(6) 0.0203(6)
Ti2 0.0462(8) 0.0416(8) 0.0350(7) 0.0192(6) 0.0222(6) 0.0211(6)
Ti4 0.0485(8) 0.0549(9) 0.0422(8) 0.0256(7) 0.0249(7) 0.0289(7)
O25 0.039(3) 0.033(3) 0.028(2) 0.015(2) 0.017(2) 0.019(2)
O22 0.035(2) 0.037(3) 0.032(2) 0.018(2) 0.018(2) 0.012(2)
O26 0.041(3) 0.041(3) 0.026(2) 0.017(2) 0.014(2) 0.021(2)
O27 0.032(2) 0.036(3) 0.027(2) 0.014(2) 0.012(2) 0.013(2)
O19 0.053(3) 0.054(3) 0.038(3) 0.025(3) 0.028(2) 0.026(3)
O1 0.050(3) 0.039(3) 0.036(3) 0.022(2) 0.022(2) 0.020(2)
O20 0.048(3) 0.047(3) 0.037(3) 0.019(2) 0.027(2) 0.023(2)
O23 0.034(2) 0.036(3) 0.027(2) 0.016(2) 0.015(2) 0.013(2)
O18 0.049(3) 0.046(3) 0.045(3) 0.026(3) 0.023(3) 0.017(2)
O28 0.043(3) 0.040(3) 0.027(2) 0.015(2) 0.015(2) 0.017(2)
O14 0.032(3) 0.051(3) 0.034(3) 0.017(2) 0.011(2) 0.011(2)
O15 0.046(3) 0.059(3) 0.043(3) 0.022(3) 0.027(3) 0.026(3)
O21 0.047(3) 0.051(3) 0.041(3) 0.023(3) 0.019(2) 0.022(3)
O2 0.052(3) 0.042(3) 0.038(3) 0.023(2) 0.025(2) 0.018(2)
O8 0.047(3) 0.050(3) 0.034(3) 0.022(2) 0.023(2) 0.022(2)
O10 0.043(3) 0.046(3) 0.025(2) 0.016(2) 0.012(2) 0.017(2)
O3 0.049(3) 0.043(3) 0.041(3) 0.015(3) 0.019(2) 0.020(2)
O6 0.054(3) 0.049(3) 0.046(3) 0.030(3) 0.028(3) 0.029(3)
O9 0.047(3) 0.052(3) 0.040(3) 0.021(3) 0.015(2) 0.023(3)
O7 0.062(3) 0.048(3) 0.035(3) 0.022(3) 0.030(3) 0.024(3)
O24 0.051(3) 0.044(3) 0.040(3) 0.022(2) 0.025(2) 0.024(2)
O4 0.057(3) 0.047(3) 0.043(3) 0.018(3) 0.030(3) 0.023(3)
O16 0.053(3) 0.066(4) 0.046(3) 0.030(3) 0.027(3) 0.025(3)
O17 0.056(3) 0.050(3) 0.046(3) 0.025(3) 0.027(3) 0.013(3)
O5 0.059(3) 0.060(4) 0.046(3) 0.034(3) 0.030(3) 0.029(3)
O13 0.040(3) 0.067(4) 0.050(3) 0.026(3) 0.022(3) 0.027(3)
O11 0.077(3) 0.129(3) 0.098(3) 0.088(3) 0.060(2) 0.066(3)
O12 0.078(3) 0.122(3) 0.102(3) 0.085(3) 0.065(2) 0.073(3)
C43 0.050(5) 0.063(6) 0.055(5) 0.034(5) 0.028(4) 0.009(4)
C48 0.049(5) 0.051(5) 0.046(5) 0.032(4) 0.015(4) 0.010(4)
C47 0.082(7) 0.049(5) 0.052(5) 0.031(5) 0.024(5) 0.013(5)
C46 0.106(9) 0.054(6) 0.090(8) 0.044(6) 0.041(7) 0.003(6)
C45 0.117(10) 0.069(7) 0.084(8) 0.046(6) 0.055(7) 0.006(7)
C44 0.093(8) 0.066(7) 0.067(6) 0.031(5) 0.048(6) 0.017(6)
C1 0.049(4) 0.034(4) 0.040(4) 0.021(3) 0.020(4) 0.016(3)
C2 0.043(4) 0.050(5) 0.034(4) 0.026(4) 0.013(3) 0.012(4)
C3 0.072(6) 0.054(5) 0.044(5) 0.029(4) 0.028(4) 0.010(4)
C4 0.078(7) 0.061(6) 0.066(6) 0.041(5) 0.037(5) 0.013(5)
C5 0.105(8) 0.043(5) 0.069(6) 0.033(5) 0.043(6) 0.016(5)
C6 0.074(6) 0.048(5) 0.053(5) 0.027(4) 0.032(5) 0.025(5)
C58 0.046(4) 0.063(5) 0.035(4) 0.033(4) 0.017(4) 0.019(4)
C57 0.063(5) 0.050(5) 0.037(4) 0.021(4) 0.022(4) 0.016(4)
C59 0.056(5) 0.062(6) 0.049(5) 0.022(5) 0.018(4) 0.019(5)
C60 0.084(7) 0.059(6) 0.055(6) 0.019(5) 0.025(5) 0.022(5)
C61 0.053(5) 0.066(6) 0.044(5) 0.023(5) 0.004(4) 0.001(5)
C62 0.048(5) 0.072(6) 0.041(4) 0.035(5) 0.017(4) 0.021(4)
C23 0.046(4) 0.045(5) 0.031(4) 0.014(4) 0.019(3) 0.016(4)
C22 0.051(5) 0.056(5) 0.031(4) 0.021(4) 0.020(4) 0.023(4)
C27 0.062(5) 0.069(6) 0.052(5) 0.039(5) 0.033(4) 0.032(5)
C26 0.090(7) 0.078(7) 0.048(5) 0.034(5) 0.046(5) 0.034(6)
C25 0.093(7) 0.068(6) 0.046(5) 0.023(5) 0.048(5) 0.036(5)
C24 0.062(5) 0.057(5) 0.046(5) 0.023(4) 0.034(4) 0.020(4)
C30 0.054(5) 0.063(5) 0.032(4) 0.023(4) 0.027(4) 0.029(4)
C29 0.042(4) 0.056(5) 0.033(4) 0.023(4) 0.021(3) 0.020(4)
C34 0.049(5) 0.077(6) 0.039(4) 0.029(5) 0.026(4) 0.023(4)
C33 0.072(6) 0.103(8) 0.049(5) 0.038(6) 0.044(5) 0.038(6)
C32 0.084(7) 0.088(8) 0.051(5) 0.023(5) 0.048(5) 0.031(6)
C31 0.069(6) 0.056(5) 0.052(5) 0.020(4) 0.038(5) 0.028(5)
C51 0.063(5) 0.051(5) 0.039(4) 0.020(4) 0.029(4) 0.015(4)
C50 0.046(4) 0.061(5) 0.035(4) 0.022(4) 0.021(4) 0.017(4)
C55 0.051(5) 0.072(6) 0.050(5) 0.034(5) 0.023(4) 0.018(5)
C54 0.063(6) 0.085(8) 0.044(5) 0.022(6) 0.008(5) 0.009(6)
C53 0.070(7) 0.059(6) 0.064(6) 0.015(5) 0.019(5) 0.018(5)
C52 0.057(5) 0.060(6) 0.059(6) 0.024(5) 0.019(5) 0.020(5)
C41 0.049(5) 0.076(6) 0.037(4) 0.020(4) 0.021(4) 0.024(5)
C40 0.031(4) 0.066(6) 0.047(5) 0.029(4) 0.019(4) 0.019(4)
C39 0.045(5) 0.097(8) 0.051(5) 0.036(5) 0.028(4) 0.027(5)
C38 0.058(6) 0.105(9) 0.052(5) 0.033(6) 0.036(5) 0.026(6)
C37 0.070(7) 0.097(8) 0.058(6) 0.018(6) 0.044(5) 0.029(6)
C36 0.057(5) 0.069(6) 0.056(5) 0.019(5) 0.030(5) 0.019(5)
C9 0.060(5) 0.052(5) 0.035(4) 0.017(4) 0.021(4) 0.015(4)
C10 0.067(6) 0.063(6) 0.057(6) 0.028(5) 0.027(5) 0.012(5)
C11 0.087(7) 0.053(6) 0.054(6) 0.011(5) 0.028(5) 0.012(5)
C12 0.100(9) 0.051(6) 0.063(7) 0.004(5) 0.040(6) 0.004(6)
C13 0.088(7) 0.043(5) 0.075(7) 0.024(5) 0.053(6) 0.028(5)
C8 0.066(6) 0.042(5) 0.051(5) 0.018(4) 0.038(5) 0.018(4)
C35 0.073(6) 0.107(8) 0.066(6) 0.059(6) 0.044(5) 0.030(6)
C7 0.097(8) 0.082(7) 0.062(6) 0.039(6) 0.049(6) 0.020(6)
C15 0.048(5) 0.049(5) 0.039(4) 0.023(4) 0.012(4) 0.019(4)
C17 0.078(7) 0.057(6) 0.058(6) 0.028(5) 0.019(5) 0.021(5)
C18 0.097(8) 0.049(6) 0.064(6) 0.031(5) 0.027(6) 0.026(5)
C19 0.082(7) 0.068(7) 0.065(6) 0.042(6) 0.018(6) 0.005(6)
C20 0.064(6) 0.072(6) 0.057(5) 0.043(5) 0.025(5) 0.023(5)
C16 0.052(5) 0.058(5) 0.041(4) 0.033(4) 0.013(4) 0.022(4)
C42 0.075(7) 0.132(10) 0.082(7) 0.075(8) 0.050(6) 0.041(7)
C56 0.052(6) 0.104(8) 0.054(6) 0.037(6) 0.019(5) 0.028(6)
C28 0.112(8) 0.056(6) 0.072(6) 0.031(5) 0.064(6) 0.046(6)
C63 0.054(6) 0.097(8) 0.059(6) 0.038(6) 0.013(5) 0.025(6)
C49 0.102(9) 0.054(6) 0.083(8) 0.034(6) 0.036(7) 0.020(6)
C21 0.100(9) 0.115(10) 0.079(7) 0.064(7) 0.054(7) 0.036(7)
C14 0.121(10) 0.075(8) 0.110(9) 0.036(7) 0.080(9) 0.050(7)
C69 0.083(3) 0.133(3) 0.108(3) 0.088(3) 0.060(2) 0.062(3)
C64 0.080(3) 0.129(3) 0.103(3) 0.089(3) 0.061(2) 0.065(2)
C65 0.080(3) 0.127(3) 0.105(3) 0.088(3) 0.063(2) 0.068(2)
C66 0.084(3) 0.130(3) 0.111(3) 0.086(3) 0.060(3) 0.067(3)
C67 0.086(3) 0.132(4) 0.114(3) 0.085(3) 0.057(3) 0.066(3)
C68 0.085(3) 0.133(4) 0.112(3) 0.088(3) 0.057(3) 0.064(3)
C77 0.170(7) 0.144(7) 0.185(8) 0.102(6) 0.097(6) 0.060(6)
C70 0.091(4) 0.143(5) 0.114(4) 0.083(4) 0.055(4) 0.057(4)
C76 0.169(7) 0.145(6) 0.189(7) 0.100(6) 0.099(5) 0.057(5)
C71 0.169(7) 0.146(6) 0.190(7) 0.099(6) 0.099(5) 0.056(5)
C72 0.168(7) 0.145(6) 0.190(7) 0.100(6) 0.100(5) 0.056(5)
C73 0.167(7) 0.144(6) 0.189(7) 0.102(6) 0.100(5) 0.058(5)
C74 0.167(7) 0.143(6) 0.188(7) 0.102(6) 0.099(5) 0.059(5)
C75 0.167(7) 0.143(6) 0.187(7) 0.102(6) 0.099(5) 0.059(5)

loop_
_atom_type_symbol
_atom_type_description
_atom_type_scat_dispersion_real
_atom_type_scat_dispersion_imag
_atom_type_scat_source
C C 0.0181 0.0091 'International Tables Vol C Tables 4.2.6.8 and 6.1.1.4'
H H 0.0000 0.0000 'International Tables Vol C Tables 4.2.6.8 and 6.1.1.4'
O O 0.0492 0.0322 'International Tables Vol C Tables 4.2.6.8 and 6.1.1.4'
Ti Ti 0.2191 1.8069 'International Tables Vol C Tables 4.2.6.8 and 6.1.1.4'

loop_
_geom_angle_atom_site_label_1
_geom_angle_atom_site_label_2
_geom_angle_atom_site_label_3
_geom_angle
_geom_angle_site_symmetry_1
_geom_angle_site_symmetry_3
_geom_angle_publ_flag
Ti3 Ti1 Ti2 131.30(5) 2_666 . ?
Ti6 Ti1 Ti3 76.79(5) . 2_666 ?
Ti6 Ti1 Ti2 128.31(6) . . ?
O25 Ti1 Ti3 104.52(13) . 2_666 ?
O25 Ti1 Ti6 105.42(15) . . ?
O25 Ti1 Ti2 35.63(13) . . ?
O25 Ti1 O26 91.8(2) . . ?
O25 Ti1 O27 109.04(19) . . ?
O25 Ti1 O1 72.52(19) . . ?
O25 Ti1 O23 91.39(18) . 2_666 ?
O26 Ti1 Ti3 116.79(15) . 2_666 ?
O26 Ti1 Ti6 40.12(14) . . ?
O26 Ti1 Ti2 95.94(14) . . ?
O26 Ti1 O27 78.22(19) . . ?
O26 Ti1 O1 102.1(2) . . ?
O26 Ti1 O23 155.0(2) . 2_666 ?
O27 Ti1 Ti3 38.62(13) . 2_666 ?
O27 Ti1 Ti6 38.18(13) . . ?
O27 Ti1 Ti2 144.53(14) . . ?
O27 Ti1 O1 178.42(19) . . ?
O1 Ti1 Ti3 141.12(14) . 2_666 ?
O1 Ti1 Ti6 142.02(14) . . ?
O1 Ti1 Ti2 37.04(13) . . ?
O23 Ti1 Ti3 38.76(13) 2_666 2_666 ?
O23 Ti1 Ti6 115.48(14) 2_666 . ?
O23 Ti1 Ti2 101.00(14) 2_666 . ?
O23 Ti1 O27 77.32(19) 2_666 . ?
O23 Ti1 O1 102.51(19) 2_666 . ?
O2 Ti1 Ti3 96.58(16) . 2_666 ?
O2 Ti1 Ti6 101.44(16) . . ?
O2 Ti1 Ti2 113.73(16) . . ?
O2 Ti1 O25 148.9(2) . . ?
O2 Ti1 O26 98.9(2) . . ?
O2 Ti1 O27 101.7(2) . . ?
O2 Ti1 O1 76.7(2) . . ?
O2 Ti1 O23 91.0(2) . 2_666 ?
Ti1 Ti3 Ti2 130.11(5) 2_666 . ?
Ti8 Ti3 Ti1 76.64(5) . 2_666 ?
Ti8 Ti3 Ti2 127.71(5) . . ?
O25 Ti3 Ti1 102.86(14) . 2_666 ?
O25 Ti3 Ti8 104.39(14) . . ?
O25 Ti3 Ti2 35.82(13) . . ?
O25 Ti3 O27 90.52(19) . 2_666 ?
O25 Ti3 O20 72.46(19) . . ?
O25 Ti3 O23 107.39(19) . . ?
O22 Ti3 Ti1 116.44(15) . 2_666 ?
O22 Ti3 Ti8 39.91(14) . . ?
O22 Ti3 Ti2 96.31(14) . . ?
O22 Ti3 O25 92.10(19) . . ?
O22 Ti3 O27 154.4(2) . 2_666 ?
O22 Ti3 O20 103.0(2) . . ?
O22 Ti3 O23 78.02(19) . . ?
O27 Ti3 Ti1 38.50(13) 2_666 2_666 ?
O27 Ti3 Ti8 115.05(14) 2_666 . ?
O27 Ti3 Ti2 100.61(14) 2_666 . ?
O27 Ti3 O20 102.0(2) 2_666 . ?
O27 Ti3 O23 76.91(18) 2_666 . ?
O19 Ti3 Ti1 97.30(16) . 2_666 ?
O19 Ti3 Ti8 103.27(17) . . ?
O19 Ti3 Ti2 113.66(17) . . ?
O19 Ti3 O25 148.8(2) . . ?
O19 Ti3 O22 100.0(2) . . ?
O19 Ti3 O27 90.7(2) . 2_666 ?
O19 Ti3 O20 76.8(2) . . ?
O19 Ti3 O23 103.2(2) . . ?
O20 Ti3 Ti1 140.47(15) . 2_666 ?
O20 Ti3 Ti8 142.89(15) . . ?
O20 Ti3 Ti2 36.86(13) . . ?
O23 Ti3 Ti1 38.47(13) . 2_666 ?
O23 Ti3 Ti8 38.17(13) . . ?
O23 Ti3 Ti2 143.08(14) . . ?
O23 Ti3 O20 178.9(2) . . ?
Ti1 Ti6 Ti5 74.97(5) . . ?
O26 Ti6 Ti1 39.36(13) . . ?
O26 Ti6 Ti5 35.95(13) . . ?
O26 Ti6 O10 74.52(19) . . ?
O26 Ti6 O7 79.28(19) . . ?
O27 Ti6 Ti1 40.10(14) . . ?
O27 Ti6 Ti5 115.06(15) . . ?
O27 Ti6 O26 79.38(19) . . ?
O27 Ti6 O10 153.6(2) . . ?
O27 Ti6 O7 90.3(2) . . ?
O28 Ti6 Ti1 107.39(15) . . ?
O28 Ti6 Ti5 105.71(16) . . ?
O28 Ti6 O26 107.1(2) . . ?
O28 Ti6 O27 96.5(2) . . ?
O28 Ti6 O8 98.7(2) . . ?
O28 Ti6 O10 95.0(2) . . ?
O28 Ti6 O7 171.3(2) . . ?
O8 Ti6 Ti1 137.04(17) . . ?
O8 Ti6 Ti5 129.84(15) . . ?
O8 Ti6 O26 153.3(2) . . ?
O8 Ti6 O27 104.6(2) . . ?
O8 Ti6 O10 97.0(2) . . ?
O8 Ti6 O7 74.4(2) . . ?
O10 Ti6 Ti1 113.57(15) . . ?
O10 Ti6 Ti5 38.63(14) . . ?
O10 Ti6 O7 80.9(2) . . ?
O7 Ti6 Ti1 81.27(14) . . ?
O7 Ti6 Ti5 75.89(14) . . ?
Ti3 Ti8 Ti7 75.38(5) . . ?
O22 Ti8 Ti3 39.21(13) . . ?
O22 Ti8 Ti7 36.49(13) . . ?
O22 Ti8 O14 75.1(2) . . ?
O22 Ti8 O17 78.78(19) . . ?
O23 Ti8 Ti3 40.38(14) . . ?
O23 Ti8 Ti7 115.75(15) . . ?
O23 Ti8 O22 79.52(19) . . ?
O23 Ti8 O14 154.5(2) . . ?
O23 Ti8 O17 89.83(19) . . ?
O18 Ti8 Ti3 137.45(16) . . ?
O18 Ti8 Ti7 129.15(17) . . ?
O18 Ti8 O22 153.2(2) . . ?
O18 Ti8 O23 104.7(2) . . ?
O18 Ti8 O14 96.9(2) . . ?
O18 Ti8 O17 74.9(2) . . ?
O28 Ti8 Ti3 108.15(16) . . ?
O28 Ti8 Ti7 106.85(15) . . ?
O28 Ti8 O22 108.5(2) . . ?
O28 Ti8 O23 96.5(2) . . ?
O28 Ti8 O18 97.4(2) . . ?
O28 Ti8 O14 94.0(2) . . ?
O28 Ti8 O17 171.1(2) . . ?
O14 Ti8 Ti3 114.13(16) . . ?
O14 Ti8 Ti7 38.75(15) . . ?
O14 Ti8 O17 82.9(2) . . ?
O17 Ti8 Ti3 80.72(15) . . ?
O17 Ti8 Ti7 75.78(15) . . ?
Ti4 Ti5 Ti6 127.22(5) . . ?
O26 Ti5 Ti6 36.52(14) . . ?
O26 Ti5 Ti4 98.24(14) . . ?
O26 Ti5 O10 75.31(19) . . ?
O26 Ti5 O6 104.6(2) . . ?
O26 Ti5 O5 89.8(2) . . ?
O10 Ti5 Ti6 38.84(13) . . ?
O10 Ti5 Ti4 143.68(15) . . ?
O10 Ti5 O6 177.4(2) . . ?
O6 Ti5 Ti6 140.88(16) . . ?
O6 Ti5 Ti4 38.92(15) . . ?
O9 Ti5 Ti6 117.67(17) . . ?
O9 Ti5 Ti4 100.61(17) . . ?
O9 Ti5 O26 153.9(2) . . ?
O9 Ti5 O10 78.8(2) . . ?
O9 Ti5 O6 101.4(2) . . ?
O9 Ti5 O24 93.4(2) . . ?
O9 Ti5 O5 97.3(2) . . ?
O24 Ti5 Ti6 103.09(15) . . ?
O24 Ti5 Ti4 36.23(15) . . ?
O24 Ti5 O26 91.3(2) . . ?
O24 Ti5 O10 107.5(2) . . ?
O24 Ti5 O6 75.1(2) . . ?
O24 Ti5 O5 153.2(2) . . ?
O5 Ti5 Ti6 93.51(16) . . ?
O5 Ti5 Ti4 117.29(18) . . ?
O5 Ti5 O10 98.6(2) . . ?
O5 Ti5 O6 78.8(2) . . ?
Ti4 Ti7 Ti8 125.93(6) . . ?
O22 Ti7 Ti8 36.47(14) . . ?
O22 Ti7 Ti4 97.05(14) . . ?
O22 Ti7 O14 75.16(19) . . ?
O22 Ti7 O15 104.7(2) . . ?
O14 Ti7 Ti8 38.84(13) . . ?
O14 Ti7 Ti4 141.49(15) . . ?
O14 Ti7 O15 179.8(3) . . ?
O15 Ti7 Ti8 140.96(16) . . ?
O15 Ti7 Ti4 38.58(15) . . ?
O24 Ti7 Ti8 101.44(15) . . ?
O24 Ti7 Ti4 36.68(15) . . ?
O24 Ti7 O22 89.8(2) . . ?
O24 Ti7 O14 104.9(2) . . ?
O24 Ti7 O15 75.2(2) . . ?
O16 Ti7 Ti8 92.41(17) . . ?
O16 Ti7 Ti4 117.05(19) . . ?
O16 Ti7 O22 87.7(2) . . ?
O16 Ti7 O14 100.5(2) . . ?
O16 Ti7 O15 79.4(2) . . ?
O16 Ti7 O24 152.9(2) . . ?
O13 Ti7 Ti8 116.47(18) . . ?
O13 Ti7 Ti4 102.62(19) . . ?
O13 Ti7 O22 152.7(2) . . ?
O13 Ti7 O14 77.6(2) . . ?
O13 Ti7 O15 102.5(2) . . ?
O13 Ti7 O24 94.7(2) . . ?
O13 Ti7 O16 99.8(2) . . ?
Ti1 Ti2 Ti3 69.89(4) . . ?
O25 Ti2 Ti1 34.71(13) . . ?
O25 Ti2 Ti3 35.34(13) . . ?
O25 Ti2 O3 84.72(19) . . ?
O1 Ti2 Ti1 40.35(14) . . ?
O1 Ti2 Ti3 110.20(15) . . ?
O1 Ti2 O25 74.90(19) . . ?
O1 Ti2 O3 86.9(2) . . ?
O20 Ti2 Ti1 109.70(15) . . ?
O20 Ti2 Ti3 39.88(14) . . ?
O20 Ti2 O25 75.00(19) . . ?
O20 Ti2 O1 149.8(2) . . ?
O20 Ti2 O3 87.7(2) . . ?
O21 Ti2 Ti1 102.41(17) . . ?
O21 Ti2 Ti3 101.15(18) . . ?
O21 Ti2 O25 107.0(2) . . ?
O21 Ti2 O1 96.2(2) . . ?
O21 Ti2 O20 95.0(2) . . ?
O21 Ti2 O3 168.3(2) . . ?
O21 Ti2 O4 93.8(2) . . ?
O3 Ti2 Ti1 87.29(14) . . ?
O3 Ti2 Ti3 88.25(14) . . ?
O4 Ti2 Ti1 141.84(18) . . ?
O4 Ti2 Ti3 140.37(17) . . ?
O4 Ti2 O25 159.2(2) . . ?
O4 Ti2 O1 104.3(2) . . ?
O4 Ti2 O20 102.9(2) . . ?
O4 Ti2 O3 74.5(2) . . ?
Ti7 Ti4 Ti5 71.74(5) . . ?
O15 Ti4 Ti5 111.33(16) . . ?
O15 Ti4 Ti7 39.65(15) . . ?
O15 Ti4 O6 150.3(2) . . ?
O15 Ti4 O11 87.6(2) . . ?
O21 Ti4 Ti5 101.43(18) . . ?
O21 Ti4 Ti7 102.59(18) . . ?
O21 Ti4 O15 96.6(2) . . ?
O21 Ti4 O6 94.3(2) . . ?
O21 Ti4 O24 105.8(2) . . ?
O21 Ti4 O11 173.8(3) . . ?
O21 Ti4 O12 100.2(3) . . ?
O6 Ti4 Ti5 39.19(15) . . ?
O6 Ti4 Ti7 110.90(15) . . ?
O6 Ti4 O11 84.2(2) . . ?
O24 Ti4 Ti5 35.53(15) . . ?
O24 Ti4 Ti7 36.23(15) . . ?
O24 Ti4 O15 75.8(2) . . ?
O24 Ti4 O6 74.7(2) . . ?
O24 Ti4 O11 79.7(2) . . ?
O11 Ti4 Ti5 81.22(18) . . ?
O11 Ti4 Ti7 83.58(19) . . ?
O12 Ti4 Ti5 137.1(2) . . ?
O12 Ti4 Ti7 137.3(2) . . ?
O12 Ti4 O15 102.4(3) . . ?
O12 Ti4 O6 102.8(2) . . ?
O12 Ti4 O24 153.9(3) . . ?
O12 Ti4 O11 74.3(3) . . ?
Ti1 O25 Ti3 140.8(2) . . ?
Ti1 O25 Ti2 109.7(2) . . ?
Ti3 O25 Ti2 108.8(2) . . ?
Ti3 O22 Ti8 100.9(2) . . ?
Ti3 O22 Ti7 150.5(3) . . ?
Ti8 O22 Ti7 107.0(2) . . ?
Ti1 O26 Ti6 100.5(2) . . ?
Ti1 O26 Ti5 150.2(3) . . ?
Ti5 O26 Ti6 107.5(2) . . ?
Ti1 O27 Ti3 102.9(2) . 2_666 ?
Ti6 O27 Ti1 101.7(2) . . ?
Ti6 O27 Ti3 155.4(3) . 2_666 ?
C29 O19 Ti3 120.7(4) . . ?
Ti2 O1 Ti1 102.6(2) . . ?
C1 O1 Ti1 113.0(3) . . ?
C1 O1 Ti2 143.6(4) . . ?
Ti2 O20 Ti3 103.3(2) . . ?
C30 O20 Ti3 113.6(4) . . ?
C30 O20 Ti2 142.0(4) . . ?
Ti1 O23 Ti3 102.8(2) 2_666 . ?
Ti8 O23 Ti1 155.8(3) . 2_666 ?
Ti8 O23 Ti3 101.4(2) . . ?
C48 O18 Ti8 123.6(4) . . ?
Ti6 O28 Ti8 140.8(3) . . ?
Ti7 O14 Ti8 102.4(2) . . ?
C51 O14 Ti8 142.8(4) . . ?
C51 O14 Ti7 114.8(4) . . ?
Ti4 O15 Ti7 101.8(2) . . ?
C41 O15 Ti7 112.6(4) . . ?
C41 O15 Ti4 141.2(4) . . ?
Ti4 O21 Ti2 155.7(3) . . ?
C2 O2 Ti1 121.7(4) . . ?
C23 O8 Ti6 124.7(4) . . ?
Ti5 O10 Ti6 102.5(2) . . ?
C57 O10 Ti6 142.6(4) . . ?
C57 O10 Ti5 114.7(4) . . ?
C9 O3 Ti2 113.9(4) . . ?
Ti4 O6 Ti5 101.9(2) . . ?
C15 O6 Ti5 115.3(4) . . ?
C15 O6 Ti4 141.1(4) . . ?
C58 O9 Ti5 119.0(4) . . ?
C22 O7 Ti6 110.4(4) . . ?
Ti5 O24 Ti7 144.6(3) . . ?
Ti5 O24 Ti4 108.2(2) . . ?
Ti7 O24 Ti4 107.1(2) . . ?
C8 O4 Ti2 124.8(4) . . ?
C40 O16 Ti7 118.1(4) . . ?
C43 O17 Ti8 111.0(4) . . ?
C16 O5 Ti5 116.9(4) . . ?
C50 O13 Ti7 120.0(4) . . ?
C64 O11 Ti4 110.0(6) . . ?
C65 O12 Ti4 127.6(6) . . ?
O17 C43 C48 112.6(4) . . ?
O17 C43 C44 127.4(4) . . ?
C48 C43 C44 120.0 . . ?
O18 C48 C43 117.2(4) . . ?
O18 C48 C47 122.8(4) . . ?
C47 C48 C43 120.0 . . ?
C48 C47 C46 120.0 . . ?
C48 C47 C49 118.3(5) . . ?
C46 C47 C49 121.7(5) . . ?
C47 C46 H46 120.0 . . ?
C45 C46 C47 120.0 . . ?
C45 C46 H46 120.0 . . ?
C46 C45 H45 120.0 . . ?
C46 C45 C44 120.0 . . ?
C44 C45 H45 120.0 . . ?
C43 C44 H44 120.0 . . ?
C45 C44 C43 120.0 . . ?
C45 C44 H44 120.0 . . ?
O1 C1 C2 113.1(4) . . ?
O1 C1 C6 126.9(4) . . ?
C2 C1 C6 120.0 . . ?
O2 C2 C1 114.3(4) . . ?
O2 C2 C3 125.6(4) . . ?
C1 C2 C3 120.0 . . ?
C2 C3 C7 118.1(5) . . ?
C4 C3 C2 120.0 . . ?
C4 C3 C7 121.8(5) . . ?
C3 C4 H4 120.0 . . ?
C3 C4 C5 120.0 . . ?
C5 C4 H4 120.0 . . ?
C4 C5 H5 120.0 . . ?
C6 C5 C4 120.0 . . ?
C6 C5 H5 120.0 . . ?
C1 C6 H6 120.0 . . ?
C5 C6 C1 120.0 . . ?
C5 C6 H6 120.0 . . ?
O9 C58 C57 114.0(4) . . ?
O9 C58 C62 126.0(4) . . ?
C57 C58 C62 120.0 . . ?
O10 C57 C58 113.3(4) . . ?
O10 C57 C59 126.7(4) . . ?
C59 C57 C58 120.0 . . ?
C57 C59 H59 120.0 . . ?
C57 C59 C60 120.0 . . ?
C60 C59 H59 120.0 . . ?
C59 C60 H60 120.0 . . ?
C61 C60 C59 120.0 . . ?
C61 C60 H60 120.0 . . ?
C60 C61 H61 120.0 . . ?
C62 C61 C60 120.0 . . ?
C62 C61 H61 120.0 . . ?
C58 C62 C63 117.8(5) . . ?
C61 C62 C58 120.0 . . ?
C61 C62 C63 122.2(5) . . ?
O8 C23 C22 115.6(4) . . ?
O8 C23 C24 124.4(4) . . ?
C22 C23 C24 120.0 . . ?
O7 C22 C23 113.5(4) . . ?
O7 C22 C27 126.5(4) . . ?
C27 C22 C23 120.0 . . ?
C22 C27 H27 120.0 . . ?
C26 C27 C22 120.0 . . ?
C26 C27 H27 120.0 . . ?
C27 C26 H26 120.0 . . ?
C27 C26 C25 120.0 . . ?
C25 C26 H26 120.0 . . ?
C26 C25 H25 120.0 . . ?
C24 C25 C26 120.0 . . ?
C24 C25 H25 120.0 . . ?
C23 C24 C28 119.1(5) . . ?
C25 C24 C23 120.0 . . ?
C25 C24 C28 120.9(5) . . ?
O20 C30 C29 112.7(4) . . ?
O20 C30 C31 127.1(4) . . ?
C29 C30 C31 120.0 . . ?
O19 C29 C30 114.2(4) . . ?
O19 C29 C34 125.7(4) . . ?
C34 C29 C30 120.0 . . ?
C29 C34 C35 118.6(5) . . ?
C33 C34 C29 120.0 . . ?
C33 C34 C35 121.3(5) . . ?
C34 C33 H33 120.0 . . ?
C34 C33 C32 120.0 . . ?
C32 C33 H33 120.0 . . ?
C33 C32 H32 120.0 . . ?
C31 C32 C33 120.0 . . ?
C31 C32 H32 120.0 . . ?
C30 C31 H31 120.0 . . ?
C32 C31 C30 120.0 . . ?
C32 C31 H31 120.0 . . ?
O14 C51 C50 113.5(4) . . ?
O14 C51 C52 126.4(4) . . ?
C50 C51 C52 120.0 . . ?
O13 C50 C51 113.9(4) . . ?
O13 C50 C55 126.0(4) . . ?
C51 C50 C55 120.0 . . ?
C50 C55 C56 118.8(5) . . ?
C54 C55 C50 120.0 . . ?
C54 C55 C56 121.1(5) . . ?
C55 C54 H54 120.0 . . ?
C55 C54 C53 120.0 . . ?
C53 C54 H54 120.0 . . ?
C54 C53 H53 120.0 . . ?
C54 C53 C52 120.0 . . ?
C52 C53 H53 120.0 . . ?
C51 C52 H52 120.0 . . ?
C53 C52 C51 120.0 . . ?
C53 C52 H52 120.0 . . ?
O15 C41 C40 114.2(4) . . ?
O15 C41 C36 125.8(4) . . ?
C40 C41 C36 120.0 . . ?
O16 C40 C41 115.2(4) . . ?
O16 C40 C39 124.8(4) . . ?
C41 C40 C39 120.0 . . ?
C40 C39 C42 118.8(5) . . ?
C38 C39 C40 120.0 . . ?
C38 C39 C42 121.1(5) . . ?
C39 C38 H38 120.0 . . ?
C39 C38 C37 120.0 . . ?
C37 C38 H38 120.0 . . ?
C38 C37 H37 120.0 . . ?
C36 C37 C38 120.0 . . ?
C36 C37 H37 120.0 . . ?
C41 C36 H36 120.0 . . ?
C37 C36 C41 120.0 . . ?
C37 C36 H36 120.0 . . ?
O3 C9 C10 127.3(4) . . ?
O3 C9 C8 112.7(4) . . ?
C10 C9 C8 120.0 . . ?
C9 C10 H10 120.0 . . ?
C9 C10 C11 120.0 . . ?
C11 C10 H10 120.0 . . ?
C10 C11 H11 120.0 . . ?
C12 C11 C10 120.0 . . ?
C12 C11 H11 120.0 . . ?
C11 C12 H12 120.0 . . ?
C11 C12 C13 120.0 . . ?
C13 C12 H12 120.0 . . ?
C12 C13 C14 122.2(6) . . ?
C8 C13 C12 120.0 . . ?
C8 C13 C14 117.8(6) . . ?
O4 C8 C9 114.0(4) . . ?
O4 C8 C13 125.9(4) . . ?
C13 C8 C9 120.0 . . ?
C34 C35 H35A 109.5 . . ?
C34 C35 H35B 109.5 . . ?
C34 C35 H35C 109.5 . . ?
H35A C35 H35B 109.5 . . ?
H35A C35 H35C 109.5 . . ?
H35B C35 H35C 109.5 . . ?
C3 C7 H7A 109.5 . . ?
C3 C7 H7B 109.5 . . ?
C3 C7 H7C 109.5 . . ?
H7A C7 H7B 109.5 . . ?
H7A C7 H7C 109.5 . . ?
H7B C7 H7C 109.5 . . ?
O6 C15 C17 126.6(4) . . ?
O6 C15 C16 113.3(4) . . ?
C17 C15 C16 120.0 . . ?
C15 C17 H17 120.0 . . ?
C15 C17 C18 120.0 . . ?
C18 C17 H17 120.0 . . ?
C17 C18 H18 120.0 . . ?
C19 C18 C17 120.0 . . ?
C19 C18 H18 120.0 . . ?
C18 C19 H19 120.0 . . ?
C18 C19 C20 120.0 . . ?
C20 C19 H19 120.0 . . ?
C19 C20 C21 121.6(6) . . ?
C16 C20 C19 120.0 . . ?
C16 C20 C21 118.4(6) . . ?
O5 C16 C15 115.6(4) . . ?
O5 C16 C20 124.4(4) . . ?
C20 C16 C15 120.0 . . ?
C39 C42 H42A 109.5 . . ?
C39 C42 H42B 109.5 . . ?
C39 C42 H42C 109.5 . . ?
H42A C42 H42B 109.5 . . ?
H42A C42 H42C 109.5 . . ?
H42B C42 H42C 109.5 . . ?
C55 C56 H56A 109.5 . . ?
C55 C56 H56B 109.5 . . ?
C55 C56 H56C 109.5 . . ?
H56A C56 H56B 109.5 . . ?
H56A C56 H56C 109.5 . . ?
H56B C56 H56C 109.5 . . ?
C24 C28 H28A 109.5 . . ?
C24 C28 H28B 109.5 . . ?
C24 C28 H28C 109.5 . . ?
H28A C28 H28B 109.5 . . ?
H28A C28 H28C 109.5 . . ?
H28B C28 H28C 109.5 . . ?
C62 C63 H63A 109.5 . . ?
C62 C63 H63B 109.5 . . ?
C62 C63 H63C 109.5 . . ?
H63A C63 H63B 109.5 . . ?
H63A C63 H63C 109.5 . . ?
H63B C63 H63C 109.5 . . ?
C47 C49 H49A 109.5 . . ?
C47 C49 H49B 109.5 . . ?
C47 C49 H49C 109.5 . . ?
H49A C49 H49B 109.5 . . ?
H49A C49 H49C 109.5 . . ?
H49B C49 H49C 109.5 . . ?
C20 C21 H21A 109.5 . . ?
C20 C21 H21B 109.5 . . ?
C20 C21 H21C 109.5 . . ?
H21A C21 H21B 109.5 . . ?
H21A C21 H21C 109.5 . . ?
H21B C21 H21C 109.5 . . ?
C13 C14 H14A 109.5 . . ?
C13 C14 H14B 109.5 . . ?
C13 C14 H14C 109.5 . . ?
H14A C14 H14B 109.5 . . ?
H14A C14 H14C 109.5 . . ?
H14B C14 H14C 109.5 . . ?
C64 C69 C68 120.0 . . ?
C64 C69 C70 118.3(7) . . ?
C68 C69 C70 121.7(7) . . ?
C69 C64 O11 126.9(6) . . ?
C69 C64 C65 120.0 . . ?
C65 C64 O11 113.0(6) . . ?
O12 C65 C64 115.0(6) . . ?
O12 C65 C66 125.0(6) . . ?
C66 C65 C64 120.0 . . ?
C65 C66 H66 120.0 . . ?
C67 C66 C65 120.0 . . ?
C67 C66 H66 120.0 . . ?
C66 C67 H67 120.0 . . ?
C68 C67 C66 120.0 . . ?
C68 C67 H67 120.0 . . ?
C69 C68 H68 120.0 . . ?
C67 C68 C69 120.0 . . ?
C67 C68 H68 120.0 . . ?
H77A C77 H77B 109.5 . . ?
H77A C77 H77C 109.5 . . ?
H77B C77 H77C 109.5 . . ?
C75 C77 H77A 109.5 . . ?
C75 C77 H77B 109.5 . . ?
C75 C77 H77C 109.5 . . ?
C69 C70 H70A 109.5 . . ?
C69 C70 H70B 109.5 . . ?
C69 C70 H70C 109.5 . . ?
H70A C70 H70B 109.5 . . ?
H70A C70 H70C 109.5 . . ?
H70B C70 H70C 109.5 . . ?
C71 C76 H76 120.0 . . ?
C71 C76 C75 120.0 . . ?
C75 C76 H76 120.0 . . ?
C76 C71 H71 120.0 . . ?
C72 C71 C76 120.0 . . ?
C72 C71 H71 120.0 . . ?
C71 C72 H72 120.0 . . ?
C71 C72 C73 120.0 . . ?
C73 C72 H72 120.0 . . ?
C72 C73 H73 120.0 . . ?
C72 C73 C74 120.0 . . ?
C74 C73 H73 120.0 . . ?
C73 C74 H74 120.0 . . ?
C75 C74 C73 120.0 . . ?
C75 C74 H74 120.0 . . ?
C76 C75 C77 120.6(11) . . ?
C74 C75 C77 119.1(11) . . ?
C74 C75 C76 120.0 . . ?

loop_
_geom_bond_atom_site_label_1
_geom_bond_atom_site_label_2
_geom_bond_distance
_geom_bond_site_symmetry_2
_geom_bond_publ_flag
Ti1 Ti3 3.0887(18) 2_666 ?
Ti1 Ti6 2.9980(19) . ?
Ti1 Ti2 3.1903(18) . ?
Ti1 O25 1.929(4) . ?
Ti1 O26 1.934(5) . ?
Ti1 O27 1.972(5) . ?
Ti1 O1 2.116(5) . ?
Ti1 O23 1.970(4) 2_666 ?
Ti1 O2 1.859(5) . ?
Ti3 Ti8 2.9996(19) . ?
Ti3 Ti2 3.1918(19) . ?
Ti3 O25 1.951(5) . ?
Ti3 O22 1.931(5) . ?
Ti3 O27 1.978(4) 2_666 ?
Ti3 O19 1.866(5) . ?
Ti3 O20 2.103(5) . ?
Ti3 O23 1.983(5) . ?
Ti6 Ti5 3.1481(18) . ?
Ti6 O26 1.965(5) . ?
Ti6 O27 1.892(4) . ?
Ti6 O28 1.840(5) . ?
Ti6 O8 1.855(5) . ?
Ti6 O10 2.023(5) . ?
Ti6 O7 2.267(5) . ?
Ti8 Ti7 3.1526(19) . ?
Ti8 O22 1.960(5) . ?
Ti8 O23 1.891(4) . ?
Ti8 O18 1.856(5) . ?
Ti8 O28 1.852(5) . ?
Ti8 O14 2.025(5) . ?
Ti8 O17 2.271(5) . ?
Ti5 Ti4 3.1333(19) . ?
Ti5 O26 1.938(5) . ?
Ti5 O10 2.013(5) . ?
Ti5 O6 2.023(5) . ?
Ti5 O9 1.891(5) . ?
Ti5 O24 1.917(5) . ?
Ti5 O5 1.938(5) . ?
Ti7 Ti4 3.120(2) . ?
Ti7 O22 1.961(5) . ?
Ti7 O14 2.021(5) . ?
Ti7 O15 2.034(5) . ?
Ti7 O24 1.929(5) . ?
Ti7 O16 1.904(5) . ?
Ti7 O13 1.900(5) . ?
Ti2 O25 1.974(5) . ?
Ti2 O1 1.969(5) . ?
Ti2 O20 1.967(5) . ?
Ti2 O21 1.821(5) . ?
Ti2 O3 2.196(5) . ?
Ti2 O4 1.859(5) . ?
Ti4 O15 1.987(6) . ?
Ti4 O21 1.787(5) . ?
Ti4 O6 2.012(5) . ?
Ti4 O24 1.950(5) . ?
Ti4 O11 2.282(7) . ?
Ti4 O12 1.833(6) . ?
O19 C29 1.354(6) . ?
O1 C1 1.352(6) . ?
O20 C30 1.355(6) . ?
O18 C48 1.355(6) . ?
O14 C51 1.341(6) . ?
O15 C41 1.369(6) . ?
O2 C2 1.342(6) . ?
O8 C23 1.346(6) . ?
O10 C57 1.363(6) . ?
O3 C9 1.347(6) . ?
O6 C15 1.356(6) . ?
O9 C58 1.356(7) . ?
O7 C22 1.354(6) . ?
O4 C8 1.367(7) . ?
O16 C40 1.330(7) . ?
O17 C43 1.356(7) . ?
O5 C16 1.361(7) . ?
O13 C50 1.316(7) . ?
O11 C64 1.402(8) . ?
O12 C65 1.347(8) . ?
C43 C48 1.3900 . ?
C43 C44 1.3900 . ?
C48 C47 1.3900 . ?
C47 C46 1.3900 . ?
C47 C49 1.526(8) . ?
C46 H46 0.9500 . ?
C46 C45 1.3900 . ?
C45 H45 0.9500 . ?
C45 C44 1.3900 . ?
C44 H44 0.9500 . ?
C1 C2 1.3900 . ?
C1 C6 1.3900 . ?
C2 C3 1.3900 . ?
C3 C4 1.3900 . ?
C3 C7 1.537(7) . ?
C4 H4 0.9500 . ?
C4 C5 1.3900 . ?
C5 H5 0.9500 . ?
C5 C6 1.3900 . ?
C6 H6 0.9500 . ?
C58 C57 1.3900 . ?
C58 C62 1.3900 . ?
C57 C59 1.3900 . ?
C59 H59 0.9500 . ?
C59 C60 1.3900 . ?
C60 H60 0.9500 . ?
C60 C61 1.3900 . ?
C61 H61 0.9500 . ?
C61 C62 1.3900 . ?
C62 C63 1.534(7) . ?
C23 C22 1.3900 . ?
C23 C24 1.3900 . ?
C22 C27 1.3900 . ?
C27 H27 0.9500 . ?
C27 C26 1.3900 . ?
C26 H26 0.9500 . ?
C26 C25 1.3900 . ?
C25 H25 0.9500 . ?
C25 C24 1.3900 . ?
C24 C28 1.538(7) . ?
C30 C29 1.3900 . ?
C30 C31 1.3900 . ?
C29 C34 1.3900 . ?
C34 C33 1.3900 . ?
C34 C35 1.543(7) . ?
C33 H33 0.9500 . ?
C33 C32 1.3900 . ?
C32 H32 0.9500 . ?
C32 C31 1.3900 . ?
C31 H31 0.9500 . ?
C51 C50 1.3900 . ?
C51 C52 1.3900 . ?
C50 C55 1.3900 . ?
C55 C54 1.3900 . ?
C55 C56 1.550(10) . ?
C54 H54 0.9500 . ?
C54 C53 1.3900 . ?
C53 H53 0.9500 . ?
C53 C52 1.3900 . ?
C52 H52 0.9500 . ?
C41 C40 1.3900 . ?
C41 C36 1.3900 . ?
C40 C39 1.3900 . ?
C39 C38 1.3900 . ?
C39 C42 1.530(8) . ?
C38 H38 0.9500 . ?
C38 C37 1.3900 . ?
C37 H37 0.9500 . ?
C37 C36 1.3900 . ?
C36 H36 0.9500 . ?
C9 C10 1.3900 . ?
C9 C8 1.3900 . ?
C10 H10 0.9500 . ?
C10 C11 1.3900 . ?
C11 H11 0.9500 . ?
C11 C12 1.3900 . ?
C12 H12 0.9500 . ?
C12 C13 1.3900 . ?
C13 C8 1.3900 . ?
C13 C14 1.532(8) . ?
C35 H35A 0.9800 . ?
C35 H35B 0.9800 . ?
C35 H35C 0.9800 . ?
C7 H7A 0.9800 . ?
C7 H7B 0.9800 . ?
C7 H7C 0.9800 . ?
C15 C17 1.3900 . ?
C15 C16 1.3900 . ?
C17 H17 0.9500 . ?
C17 C18 1.3900 . ?
C18 H18 0.9500 . ?
C18 C19 1.3900 . ?
C19 H19 0.9500 . ?
C19 C20 1.3900 . ?
C20 C16 1.3900 . ?
C20 C21 1.528(8) . ?
C42 H42A 0.9800 . ?
C42 H42B 0.9800 . ?
C42 H42C 0.9800 . ?
C56 H56A 0.9800 . ?
C56 H56B 0.9800 . ?
C56 H56C 0.9800 . ?
C28 H28A 0.9800 . ?
C28 H28B 0.9800 . ?
C28 H28C 0.9800 . ?
C63 H63A 0.9800 . ?
C63 H63B 0.9800 . ?
C63 H63C 0.9800 . ?
C49 H49A 0.9800 . ?
C49 H49B 0.9800 . ?
C49 H49C 0.9800 . ?
C21 H21A 0.9800 . ?
C21 H21B 0.9800 . ?
C21 H21C 0.9800 . ?
C14 H14A 0.9800 . ?
C14 H14B 0.9800 . ?
C14 H14C 0.9800 . ?
C69 C64 1.3900 . ?
C69 C68 1.3900 . ?
C69 C70 1.521(8) . ?
C64 C65 1.3900 . ?
C65 C66 1.3900 . ?
C66 H66 0.9500 . ?
C66 C67 1.3900 . ?
C67 H67 0.9500 . ?
C67 C68 1.3900 . ?
C68 H68 0.9500 . ?
C77 H77A 0.9800 . ?
C77 H77B 0.9800 . ?
C77 H77C 0.9800 . ?
C77 C75 1.537(9) . ?
C70 H70A 0.9800 . ?
C70 H70B 0.9800 . ?
C70 H70C 0.9800 . ?
C76 H76 0.9500 . ?
C76 C71 1.3900 . ?
C76 C75 1.3900 . ?
C71 H71 0.9500 . ?
C71 C72 1.3900 . ?
C72 H72 0.9500 . ?
C72 C73 1.3900 . ?
C73 H73 0.9500 . ?
C73 C74 1.3900 . ?
C74 H74 0.9500 . ?
C74 C75 1.3900 . ?

loop_
_geom_torsion_atom_site_label_1
_geom_torsion_atom_site_label_2
_geom_torsion_atom_site_label_3
_geom_torsion_atom_site_label_4
_geom_torsion
_geom_torsion_site_symmetry_1
_geom_torsion_site_symmetry_2
_geom_torsion_site_symmetry_3
_geom_torsion_site_symmetry_4
_geom_torsion_publ_flag
Ti1 Ti3 O19 C29 127.1(4) 2_666 . . . ?
Ti1 Ti6 O27 Ti3 -178.8(8) . . . 2_666 ?
Ti1 Ti6 O28 Ti8 36.1(4) . . . . ?
Ti1 Ti6 O8 C23 -67.3(5) . . . . ?
Ti1 Ti2 O21 Ti4 34.5(8) . . . . ?
Ti1 Ti2 O4 C8 -66.7(6) . . . . ?
Ti1 O1 C1 C2 4.1(5) . . . . ?
Ti1 O1 C1 C6 -173.7(3) . . . . ?
Ti1 O2 C2 C1 -11.8(6) . . . . ?
Ti1 O2 C2 C3 170.1(3) . . . . ?
Ti3 Ti1 O2 C2 -130.5(4) 2_666 . . . ?
Ti3 Ti8 O23 Ti1 179.5(8) . . . 2_666 ?
Ti3 Ti8 O18 C48 64.4(6) . . . . ?
Ti3 Ti8 O28 Ti6 -36.1(4) . . . . ?
Ti3 Ti2 O21 Ti4 -37.1(8) . . . . ?
Ti3 Ti2 O4 C8 64.9(6) . . . . ?
Ti3 O19 C29 C30 14.9(6) . . . . ?
Ti3 O19 C29 C34 -167.2(3) . . . . ?
Ti3 O20 C30 C29 -4.4(5) . . . . ?
Ti3 O20 C30 C31 171.7(3) . . . . ?
Ti6 Ti1 O2 C2 151.7(4) . . . . ?
Ti6 Ti5 O9 C58 -4.2(5) . . . . ?
Ti6 O8 C23 C22 6.5(6) . . . . ?
Ti6 O8 C23 C24 -170.3(3) . . . . ?
Ti6 O10 C57 C58 -178.6(5) . . . . ?
Ti6 O10 C57 C59 2.1(9) . . . . ?
Ti6 O7 C22 C23 -11.0(5) . . . . ?
Ti6 O7 C22 C27 170.9(3) . . . . ?
Ti8 Ti3 O19 C29 -154.9(4) . . . . ?
Ti8 Ti7 O13 C50 -3.5(6) . . . . ?
Ti8 O18 C48 C43 -5.2(6) . . . . ?
Ti8 O18 C48 C47 173.6(3) . . . . ?
Ti8 O14 C51 C50 179.5(5) . . . . ?
Ti8 O14 C51 C52 -3.2(9) . . . . ?
Ti8 O17 C43 C48 7.9(5) . . . . ?
Ti8 O17 C43 C44 -174.1(3) . . . . ?
Ti5 Ti6 O27 Ti1 1.4(2) . . . . ?
Ti5 Ti6 O27 Ti3 -177.4(5) . . . 2_666 ?
Ti5 Ti6 O28 Ti8 -42.7(4) . . . . ?
Ti5 Ti6 O8 C23 46.3(6) . . . . ?
Ti5 Ti4 O21 Ti2 -36.0(8) . . . . ?
Ti5 Ti4 O12 C65 59.3(8) . . . . ?
Ti5 O10 C57 C58 -4.8(5) . . . . ?
Ti5 O10 C57 C59 175.9(3) . . . . ?
Ti5 O6 C15 C17 -178.9(3) . . . . ?
Ti5 O6 C15 C16 4.0(5) . . . . ?
Ti5 O9 C58 C57 2.1(6) . . . . ?
Ti5 O9 C58 C62 -176.5(3) . . . . ?
Ti5 O5 C16 C15 -1.4(5) . . . . ?
Ti5 O5 C16 C20 179.6(3) . . . . ?
Ti7 Ti8 O23 Ti1 177.8(5) . . . 2_666 ?
Ti7 Ti8 O23 Ti3 -1.7(2) . . . . ?
Ti7 Ti8 O18 C48 -49.6(5) . . . . ?
Ti7 Ti8 O28 Ti6 43.6(4) . . . . ?
Ti7 Ti4 O21 Ti2 37.6(8) . . . . ?
Ti7 Ti4 O12 C65 -59.8(7) . . . . ?
Ti7 O14 C51 C50 -0.9(5) . . . . ?
Ti7 O14 C51 C52 176.4(3) . . . . ?
Ti7 O15 C41 C40 -4.4(5) . . . . ?
Ti7 O15 C41 C36 174.3(3) . . . . ?
Ti7 O16 C40 C41 6.3(6) . . . . ?
Ti7 O16 C40 C39 -173.3(3) . . . . ?
Ti7 O13 C50 C51 2.7(6) . . . . ?
Ti7 O13 C50 C55 -175.7(3) . . . . ?
Ti2 Ti1 O2 C2 10.5(5) . . . . ?
Ti2 Ti3 O19 C29 -12.8(5) . . . . ?
Ti2 O1 C1 C2 171.0(5) . . . . ?
Ti2 O1 C1 C6 -6.7(9) . . . . ?
Ti2 O20 C30 C29 -169.0(5) . . . . ?
Ti2 O20 C30 C31 7.1(9) . . . . ?
Ti2 O3 C9 C10 177.0(3) . . . . ?
Ti2 O3 C9 C8 -2.5(5) . . . . ?
Ti2 O4 C8 C9 1.8(6) . . . . ?
Ti2 O4 C8 C13 -176.9(3) . . . . ?
Ti4 Ti5 O9 C58 -146.6(4) . . . . ?
Ti4 Ti7 O13 C50 138.1(5) . . . . ?
Ti4 O15 C41 C40 -155.0(5) . . . . ?
Ti4 O15 C41 C36 23.7(9) . . . . ?
Ti4 O6 C15 C17 -17.6(9) . . . . ?
Ti4 O6 C15 C16 165.4(5) . . . . ?
Ti4 O11 C64 C69 -178.2(4) . . . . ?
Ti4 O11 C64 C65 -2.1(6) . . . . ?
Ti4 O12 C65 C64 -3.5(8) . . . . ?
Ti4 O12 C65 C66 176.3(4) . . . . ?
O25 Ti1 O2 C2 2.3(7) . . . . ?
O25 Ti3 O19 C29 -3.0(7) . . . . ?
O25 Ti2 O21 Ti4 -1.1(9) . . . . ?
O25 Ti2 O4 C8 -0.1(10) . . . . ?
O22 Ti3 O19 C29 -114.3(4) . . . . ?
O22 Ti8 O23 Ti1 -177.7(6) . . . 2_666 ?
O22 Ti8 O23 Ti3 2.82(19) . . . . ?
O22 Ti8 O18 C48 -3.0(8) . . . . ?
O22 Ti8 O28 Ti6 5.3(5) . . . . ?
O22 Ti7 O13 C50 3.1(9) . . . . ?
O26 Ti1 O2 C2 111.0(5) . . . . ?
O26 Ti6 O27 Ti1 -3.05(19) . . . . ?
O26 Ti6 O27 Ti3 178.1(6) . . . 2_666 ?
O26 Ti6 O28 Ti8 -5.2(5) . . . . ?
O26 Ti6 O8 C23 -0.3(8) . . . . ?
O26 Ti5 O9 C58 -11.0(8) . . . . ?
O27 Ti1 O2 C2 -169.3(4) . . . . ?
O27 Ti3 O19 C29 89.1(5) 2_666 . . . ?
O27 Ti6 O28 Ti8 75.6(4) . . . . ?
O27 Ti6 O8 C23 -95.6(5) . . . . ?
O19 C29 C34 C33 -177.8(6) . . . . ?
O19 C29 C34 C35 5.1(7) . . . . ?
O1 Ti1 O2 C2 10.6(4) . . . . ?
O1 Ti2 O21 Ti4 75.0(8) . . . . ?
O1 Ti2 O4 C8 -85.0(5) . . . . ?
O1 C1 C2 O2 3.8(5) . . . . ?
O1 C1 C2 C3 -177.9(5) . . . . ?
O1 C1 C6 C5 177.6(5) . . . . ?
O20 Ti3 O19 C29 -13.1(4) . . . . ?
O20 Ti2 O21 Ti4 -77.0(8) . . . . ?
O20 Ti2 O4 C8 81.5(5) . . . . ?
O20 C30 C29 O19 -5.5(5) . . . . ?
O20 C30 C29 C34 176.4(5) . . . . ?
O20 C30 C31 C32 -175.8(6) . . . . ?
O23 Ti1 O2 C2 -92.0(5) 2_666 . . . ?
O23 Ti3 O19 C29 165.8(4) . . . . ?
O23 Ti8 O18 C48 92.9(5) . . . . ?
O23 Ti8 O28 Ti6 -75.8(4) . . . . ?
O18 Ti8 O23 Ti1 29.4(7) . . . 2_666 ?
O18 Ti8 O23 Ti3 -150.1(2) . . . . ?
O18 Ti8 O28 Ti6 178.4(4) . . . . ?
O18 C48 C47 C46 -178.8(6) . . . . ?
O18 C48 C47 C49 -0.7(8) . . . . ?
O28 Ti6 O27 Ti1 -109.3(2) . . . . ?
O28 Ti6 O27 Ti3 71.9(6) . . . 2_666 ?
O28 Ti6 O8 C23 165.2(5) . . . . ?
O28 Ti8 O23 Ti1 -70.0(6) . . . 2_666 ?
O28 Ti8 O23 Ti3 110.5(2) . . . . ?
O28 Ti8 O18 C48 -168.4(5) . . . . ?
O14 Ti8 O23 Ti1 176.5(5) . . . 2_666 ?
O14 Ti8 O23 Ti3 -3.0(6) . . . . ?
O14 Ti8 O18 C48 -73.5(5) . . . . ?
O14 Ti8 O28 Ti6 80.9(4) . . . . ?
O14 Ti7 O13 C50 -2.4(5) . . . . ?
O14 C51 C50 O13 -1.0(6) . . . . ?
O14 C51 C50 C55 177.5(5) . . . . ?
O14 C51 C52 C53 -177.1(6) . . . . ?
O15 Ti7 O13 C50 177.6(5) . . . . ?
O15 Ti4 O21 Ti2 77.4(8) . . . . ?
O15 Ti4 O12 C65 -82.2(6) . . . . ?
O15 C41 C40 O16 -0.8(5) . . . . ?
O15 C41 C40 C39 178.8(5) . . . . ?
O15 C41 C36 C37 -178.6(6) . . . . ?
O21 Ti2 O4 C8 177.6(5) . . . . ?
O21 Ti4 O12 C65 178.6(6) . . . . ?
O2 C2 C3 C4 178.0(6) . . . . ?
O2 C2 C3 C7 -5.6(7) . . . . ?
O8 Ti6 O27 Ti1 149.9(2) . . . . ?
O8 Ti6 O27 Ti3 -28.9(7) . . . 2_666 ?
O8 Ti6 O28 Ti8 -178.5(4) . . . . ?
O8 C23 C22 O7 4.7(5) . . . . ?
O8 C23 C22 C27 -177.0(5) . . . . ?
O8 C23 C24 C25 176.7(6) . . . . ?
O8 C23 C24 C28 -2.2(7) . . . . ?
O10 Ti6 O27 Ti1 6.1(6) . . . . ?
O10 Ti6 O27 Ti3 -172.8(4) . . . 2_666 ?
O10 Ti6 O28 Ti8 -80.6(4) . . . . ?
O10 Ti6 O8 C23 69.0(5) . . . . ?
O10 Ti5 O9 C58 -3.6(4) . . . . ?
O10 C57 C59 C60 179.3(6) . . . . ?
O3 Ti2 O21 Ti4 179.9(8) . . . . ?
O3 Ti2 O4 C8 -2.4(5) . . . . ?
O3 C9 C10 C11 -179.5(6) . . . . ?
O3 C9 C8 O4 0.8(5) . . . . ?
O3 C9 C8 C13 179.5(5) . . . . ?
O6 Ti5 O9 C58 173.7(4) . . . . ?
O6 Ti4 O21 Ti2 -74.9(8) . . . . ?
O6 Ti4 O12 C65 81.9(6) . . . . ?
O6 C15 C17 C18 -176.9(6) . . . . ?
O6 C15 C16 O5 -1.8(5) . . . . ?
O6 C15 C16 C20 177.3(5) . . . . ?
O9 C58 C57 O10 1.9(5) . . . . ?
O9 C58 C57 C59 -178.7(5) . . . . ?
O9 C58 C62 C61 178.6(6) . . . . ?
O9 C58 C62 C63 -1.9(7) . . . . ?
O7 Ti6 O27 Ti1 76.0(2) . . . . ?
O7 Ti6 O27 Ti3 -102.8(6) . . . 2_666 ?
O7 Ti6 O8 C23 -9.5(5) . . . . ?
O7 C22 C27 C26 178.1(6) . . . . ?
O24 Ti5 O9 C58 -110.8(5) . . . . ?
O24 Ti7 O13 C50 101.8(5) . . . . ?
O24 Ti4 O21 Ti2 0.4(9) . . . . ?
O24 Ti4 O12 C65 0.7(10) . . . . ?
O4 Ti2 O21 Ti4 179.8(8) . . . . ?
O16 Ti7 O13 C50 -101.2(5) . . . . ?
O16 C40 C39 C38 179.6(6) . . . . ?
O16 C40 C39 C42 1.0(7) . . . . ?
O17 Ti8 O23 Ti1 103.7(6) . . . 2_666 ?
O17 Ti8 O23 Ti3 -75.8(2) . . . . ?
O17 Ti8 O18 C48 7.2(5) . . . . ?
O17 C43 C48 O18 -3.1(6) . . . . ?
O17 C43 C48 C47 178.1(6) . . . . ?
O17 C43 C44 C45 -177.8(6) . . . . ?
O5 Ti5 O9 C58 93.7(5) . . . . ?
O13 C50 C55 C54 178.3(6) . . . . ?
O13 C50 C55 C56 -3.9(7) . . . . ?
O11 Ti4 O12 C65 1.7(6) . . . . ?
O11 C64 C65 O12 3.4(6) . . . . ?
O11 C64 C65 C66 -176.4(6) . . . . ?
O12 Ti4 O21 Ti2 -178.7(8) . . . . ?
O12 C65 C66 C67 -179.8(7) . . . . ?
C43 C48 C47 C46 0.0 . . . . ?
C43 C48 C47 C49 178.1(7) . . . . ?
C48 C43 C44 C45 0.0 . . . . ?
C48 C47 C46 C45 0.0 . . . . ?
C47 C46 C45 C44 0.0 . . . . ?
C46 C45 C44 C43 0.0 . . . . ?
C44 C43 C48 O18 178.8(5) . . . . ?
C44 C43 C48 C47 0.0 . . . . ?
C1 C2 C3 C4 0.0 . . . . ?
C1 C2 C3 C7 176.3(7) . . . . ?
C2 C1 C6 C5 0.0 . . . . ?
C2 C3 C4 C5 0.0 . . . . ?
C3 C4 C5 C6 0.0 . . . . ?
C4 C5 C6 C1 0.0 . . . . ?
C6 C1 C2 O2 -178.3(5) . . . . ?
C6 C1 C2 C3 0.0 . . . . ?
C58 C57 C59 C60 0.0 . . . . ?
C57 C58 C62 C61 0.0 . . . . ?
C57 C58 C62 C63 179.5(6) . . . . ?
C57 C59 C60 C61 0.0 . . . . ?
C59 C60 C61 C62 0.0 . . . . ?
C60 C61 C62 C58 0.0 . . . . ?
C60 C61 C62 C63 -179.5(7) . . . . ?
C62 C58 C57 O10 -179.4(5) . . . . ?
C62 C58 C57 C59 0.0 . . . . ?
C23 C22 C27 C26 0.0 . . . . ?
C22 C23 C24 C25 0.0 . . . . ?
C22 C23 C24 C28 -178.9(7) . . . . ?
C22 C27 C26 C25 0.0 . . . . ?
C27 C26 C25 C24 0.0 . . . . ?
C26 C25 C24 C23 0.0 . . . . ?
C26 C25 C24 C28 178.9(7) . . . . ?
C24 C23 C22 O7 -178.3(5) . . . . ?
C24 C23 C22 C27 0.0 . . . . ?
C30 C29 C34 C33 0.0 . . . . ?
C30 C29 C34 C35 -177.1(6) . . . . ?
C29 C30 C31 C32 0.0 . . . . ?
C29 C34 C33 C32 0.0 . . . . ?
C34 C33 C32 C31 0.0 . . . . ?
C33 C32 C31 C30 0.0 . . . . ?
C31 C30 C29 O19 178.1(5) . . . . ?
C31 C30 C29 C34 0.0 . . . . ?
C51 C50 C55 C54 0.0 . . . . ?
C51 C50 C55 C56 177.9(6) . . . . ?
C50 C51 C52 C53 0.0 . . . . ?
C50 C55 C54 C53 0.0 . . . . ?
C55 C54 C53 C52 0.0 . . . . ?
C54 C53 C52 C51 0.0 . . . . ?
C52 C51 C50 O13 -178.5(5) . . . . ?
C52 C51 C50 C55 0.0 . . . . ?
C41 C40 C39 C38 0.0 . . . . ?
C41 C40 C39 C42 -178.6(6) . . . . ?
C40 C41 C36 C37 0.0 . . . . ?
C40 C39 C38 C37 0.0 . . . . ?
C39 C38 C37 C36 0.0 . . . . ?
C38 C37 C36 C41 0.0 . . . . ?
C36 C41 C40 O16 -179.6(5) . . . . ?
C36 C41 C40 C39 0.0 . . . . ?
C9 C10 C11 C12 0.0 . . . . ?
C10 C9 C8 O4 -178.8(5) . . . . ?
C10 C9 C8 C13 0.0 . . . . ?
C10 C11 C12 C13 0.0 . . . . ?
C11 C12 C13 C8 0.0 . . . . ?
C11 C12 C13 C14 179.3(7) . . . . ?
C12 C13 C8 O4 178.6(6) . . . . ?
C12 C13 C8 C9 0.0 . . . . ?
C8 C9 C10 C11 0.0 . . . . ?
C35 C34 C33 C32 177.0(6) . . . . ?
C7 C3 C4 C5 -176.2(7) . . . . ?
C15 C17 C18 C19 0.0 . . . . ?
C17 C15 C16 O5 -179.1(5) . . . . ?
C17 C15 C16 C20 0.0 . . . . ?
C17 C18 C19 C20 0.0 . . . . ?
C18 C19 C20 C16 0.0 . . . . ?
C18 C19 C20 C21 -177.9(7) . . . . ?
C19 C20 C16 O5 179.0(6) . . . . ?
C19 C20 C16 C15 0.0 . . . . ?
C16 C15 C17 C18 0.0 . . . . ?
C42 C39 C38 C37 178.5(7) . . . . ?
C56 C55 C54 C53 -177.8(7) . . . . ?
C49 C47 C46 C45 -178.0(7) . . . . ?
C21 C20 C16 O5 -3.0(7) . . . . ?
C21 C20 C16 C15 178.0(7) . . . . ?
C14 C13 C8 O4 -0.7(8) . . . . ?
C14 C13 C8 C9 -179.3(7) . . . . ?
C69 C64 C65 O12 179.8(6) . . . . ?
C69 C64 C65 C66 0.0 . . . . ?
C64 C69 C68 C67 0.0 . . . . ?
C64 C65 C66 C67 0.0 . . . . ?
C65 C66 C67 C68 0.0 . . . . ?
C66 C67 C68 C69 0.0 . . . . ?
C68 C69 C64 O11 175.9(7) . . . . ?
C68 C69 C64 C65 0.0 . . . . ?
C70 C69 C64 O11 -3.2(8) . . . . ?
C70 C69 C64 C65 -179.1(8) . . . . ?
C70 C69 C68 C67 179.0(8) . . . . ?
C76 C71 C72 C73 0.0 . . . . ?
C71 C76 C75 C77 173.2(13) . . . . ?
C71 C76 C75 C74 0.0 . . . . ?
C71 C72 C73 C74 0.0 . . . . ?
C72 C73 C74 C75 0.0 . . . . ?
C73 C74 C75 C77 -173.3(13) . . . . ?
C73 C74 C75 C76 0.0 . . . . ?
C75 C76 C71 C72 0.0 . . . . ?

loop_
_smtbx_masks_void_nr
_smtbx_masks_void_average_x
_smtbx_masks_void_average_y
_smtbx_masks_void_average_z
_smtbx_masks_void_volume
_smtbx_masks_void_count_electrons
_smtbx_masks_void_content
1 0.500 0.000 1.000 65.7 0.9 ?
2 0.346 0.902 0.539 13.2 0.9 ?
3 0.654 0.098 0.461 13.2 1.1 ?
